data_2239284
loop_
_publ_author_name
'Kattimani, Pramod P.'
'Kamble, Ravindra R.'
'Kumbar, Mahadev N.'
'Arunkashi, H. K.'
'Devarajegowda, H. C.'

_publ_section_title
;
 1-(4-Chlorophenyl)-1<i>H</i>-1,2,4-triazol-5(4<i>H</i>)-one
;
_journal_coeditor_code HB7211
_journal_issue 4
_journal_name_full 'Acta Crystallographica Section E'
_journal_page_first o499
_journal_paper_doi 10.1107/S1600536814006412
_journal_volume 70
_journal_year 2014
_chemical_formula_iupac 'C8 H6 Cl N3 O'
_chemical_formula_moiety 'C8 H6 Cl N3 O'
_chemical_formula_sum 'C8 H6 Cl N3 O'
_chemical_formula_weight 195.61
_chemical_melting_point 528
_chemical_name_systematic
;
1-(4-Chlorophenyl)-1<i>H</i>-1,2,4-triazol-5(4<i>H</i>)-one
;
_space_group_IT_number 2
_symmetry_cell_setting triclinic
_symmetry_space_group_name_Hall '-P 1'
_symmetry_space_group_name_H-M 'P -1'
_atom_sites_solution_hydrogens geom
_atom_sites_solution_primary direct
_atom_sites_solution_secondary difmap
_audit_creation_method SHELXL-97
_cell_angle_alpha 80.121(4)
_cell_angle_beta 85.042(4)
_cell_angle_gamma 70.235(4)
_cell_formula_units_Z 2
_cell_length_a 6.5791(4)
_cell_length_b 7.2663(4)
_cell_length_c 9.3342(5)
_cell_measurement_reflns_used 1438
_cell_measurement_temperature 296(2)
_cell_measurement_theta_max 24.99
_cell_measurement_theta_min 2.22
_cell_volume 413.52(4)
_computing_cell_refinement 'SAINT (Bruker, 2001)'
_computing_data_collection 'SMART (Bruker, 2001)'
_computing_data_reduction 'SAINT (Bruker, 2001)'
_computing_molecular_graphics 'ORTEP-3 for Windows (Farrugia, 2012)'
_computing_publication_material 'SHELXL97 (Sheldrick, 2008)'
_computing_structure_refinement 'SHELXL97 (Sheldrick, 2008)'
_computing_structure_solution 'SHELXS97 (Sheldrick, 2008)'
_diffrn_ambient_temperature 296(2)
_diffrn_measured_fraction_theta_full 0.990
_diffrn_measured_fraction_theta_max 0.990
_diffrn_measurement_device_type 'Bruker SMART CCD'
_diffrn_measurement_method '\w and \f scans'
_diffrn_radiation_monochromator graphite
_diffrn_radiation_source 'fine-focus sealed tube'
_diffrn_radiation_type MoK\a
_diffrn_radiation_wavelength 0.71073
_diffrn_reflns_av_R_equivalents 0.0247
_diffrn_reflns_av_sigmaI/netI 0.0274
_diffrn_reflns_limit_h_max 7
_diffrn_reflns_limit_h_min -7
_diffrn_reflns_limit_k_max 8
_diffrn_reflns_limit_k_min -8
_diffrn_reflns_limit_l_max 11
_diffrn_reflns_limit_l_min -11
_diffrn_reflns_number 5938
_diffrn_reflns_theta_full 24.99
_diffrn_reflns_theta_max 24.99
_diffrn_reflns_theta_min 2.22
_exptl_absorpt_coefficient_mu 0.418
_exptl_absorpt_correction_T_max 1.0000
_exptl_absorpt_correction_T_min 0.7700
_exptl_absorpt_correction_type psi-scan
_exptl_absorpt_process_details '(SADABS; Sheldrick, 2007)'
_exptl_crystal_colour colourless
_exptl_crystal_density_diffrn 1.571
_exptl_crystal_density_method 'not measured'
_exptl_crystal_description Plate
_exptl_crystal_F_000 200
_exptl_crystal_size_max 0.24
_exptl_crystal_size_mid 0.20
_exptl_crystal_size_min 0.12
_refine_diff_density_max 0.172
_refine_diff_density_min -0.147
_refine_ls_extinction_method none
_refine_ls_goodness_of_fit_ref 1.056
_refine_ls_hydrogen_treatment constr
_refine_ls_matrix_type full
_refine_ls_number_parameters 118
_refine_ls_number_reflns 1438
_refine_ls_number_restraints 0
_refine_ls_restrained_S_all 1.056
_refine_ls_R_factor_all 0.0382
_refine_ls_R_factor_gt 0.0335
_refine_ls_shift/su_max 0.001
_refine_ls_shift/su_mean 0.000
_refine_ls_structure_factor_coef Fsqd
_refine_ls_weighting_details 'calc w=1/[\s^2^(Fo^2^)+(0.0473P)^2^+0.1038P] where P=(Fo^2^+2Fc^2^)/3'
_refine_ls_weighting_scheme calc
_refine_ls_wR_factor_gt 0.0911
_refine_ls_wR_factor_ref 0.0937
_reflns_number_gt 1270
_reflns_number_total 1438
_reflns_threshold_expression I>2\s(I)
_cod_data_source_file hb7211sup1.cif
_cod_data_source_block I
_cod_database_code 2239284
_cod_database_fobs_code 2239284

loop_
_symmetry_equiv_pos_as_xyz
'x, y, z'
'-x, -y, -z'

loop_
_atom_site_type_symbol
_atom_site_label
_atom_site_fract_x
_atom_site_fract_y
_atom_site_fract_z
_atom_site_U_iso_or_equiv
_atom_site_adp_type
_atom_site_calc_flag
_atom_site_refinement_flags
_atom_site_occupancy
_atom_site_symmetry_multiplicity
Cl Cl1 -0.31296(10) 0.62029(8) 1.39673(5) 0.0705(2) Uani d . 1 1
O O2 -0.1420(2) 0.9297(2) 0.66886(13) 0.0595(4) Uani d . 1 1
N N3 0.1322(2) 0.79679(19) 0.83947(14) 0.0385(3) Uani d . 1 1
N N4 0.3528(2) 0.7607(2) 0.83651(15) 0.0488(4) Uani d . 1 1
N N5 0.2213(2) 0.8940(2) 0.62018(15) 0.0457(4) Uani d . 1 1
H H5 0.2196 0.9413 0.5291 0.055 Uiso calc R 1 1
C C11 -0.1807(3) 0.6731(2) 1.23269(18) 0.0462(4) Uani d . 1 1
C C10 -0.2983(3) 0.7604(3) 1.1128(2) 0.0600(5) Uani d . 1 1
H H10 -0.4479 0.7927 1.1186 0.072 Uiso calc R 1 1
C C9 -0.1960(3) 0.8017(3) 0.9812(2) 0.0557(5) Uani d . 1 1
H H9 -0.2767 0.8615 0.8986 0.067 Uiso calc R 1 1
C C8 0.0241(2) 0.7544(2) 0.97287(16) 0.0369(3) Uani d . 1 1
C C7 0.0477(3) 0.8791(2) 0.70550(17) 0.0414(4) Uani d . 1 1
C C12 0.0388(3) 0.6240(3) 1.2260(2) 0.0600(5) Uani d . 1 1
H H12 0.1183 0.5645 1.3092 0.072 Uiso calc R 1 1
C C13 0.1426(3) 0.6632(3) 1.0949(2) 0.0563(5) Uani d . 1 1
H H13 0.2924 0.6278 1.0894 0.068 Uiso calc R 1 1
C C6 0.3967(3) 0.8216(3) 0.70340(19) 0.0500(4) Uani d . 1 1
H H6 0.5350 0.8162 0.6684 0.060 Uiso calc R 1 1

loop_
_atom_site_aniso_label
_atom_site_aniso_U_11
_atom_site_aniso_U_22
_atom_site_aniso_U_33
_atom_site_aniso_U_12
_atom_site_aniso_U_13
_atom_site_aniso_U_23
Cl1 0.0853(4) 0.0835(4) 0.0407(3) -0.0336(3) 0.0192(2) -0.0029(2)
O2 0.0439(7) 0.0937(10) 0.0378(6) -0.0286(7) -0.0083(5) 0.0143(6)
N3 0.0342(7) 0.0481(7) 0.0320(7) -0.0137(5) -0.0030(5) -0.0012(5)
N4 0.0351(8) 0.0675(9) 0.0393(8) -0.0140(6) -0.0019(6) -0.0020(6)
N5 0.0429(8) 0.0615(8) 0.0319(7) -0.0210(6) 0.0008(6) 0.0018(6)
C11 0.0586(11) 0.0470(9) 0.0333(8) -0.0202(8) 0.0072(7) -0.0046(7)
C10 0.0396(9) 0.0893(14) 0.0466(10) -0.0202(9) 0.0037(8) -0.0030(9)
C9 0.0403(9) 0.0861(13) 0.0344(9) -0.0181(9) -0.0046(7) 0.0041(8)
C8 0.0399(8) 0.0389(8) 0.0313(8) -0.0132(6) -0.0013(6) -0.0029(6)
C7 0.0411(9) 0.0499(9) 0.0337(8) -0.0187(7) -0.0030(7) 0.0011(6)
C12 0.0579(12) 0.0775(13) 0.0346(9) -0.0167(10) -0.0070(8) 0.0096(8)
C13 0.0399(9) 0.0786(12) 0.0412(10) -0.0149(8) -0.0072(8) 0.0087(8)
C6 0.0377(9) 0.0696(11) 0.0405(9) -0.0180(8) 0.0025(7) -0.0041(8)

loop_
_atom_type_symbol
_atom_type_description
_atom_type_scat_dispersion_real
_atom_type_scat_dispersion_imag
_atom_type_scat_source
C C 0.0033 0.0016 'International Tables Vol C Tables 4.2.6.8 and 6.1.1.4'
H H 0.0000 0.0000 'International Tables Vol C Tables 4.2.6.8 and 6.1.1.4'
N N 0.0061 0.0033 'International Tables Vol C Tables 4.2.6.8 and 6.1.1.4'
O O 0.0106 0.0060 'International Tables Vol C Tables 4.2.6.8 and 6.1.1.4'
Cl Cl 0.1484 0.1585 'International Tables Vol C Tables 4.2.6.8 and 6.1.1.4'

loop_
_geom_angle_atom_site_label_1
_geom_angle_atom_site_label_2
_geom_angle_atom_site_label_3
_geom_angle
C7 N3 N4 111.34(13)
C7 N3 C8 128.99(13)
N4 N3 C8 119.63(12)
C6 N4 N3 103.86(13)
C6 N5 C7 107.98(14)
C6 N5 H5 126.0
C7 N5 H5 126.0
C10 C11 C12 120.83(16)
C10 C11 Cl1 119.12(14)
C12 C11 Cl1 120.04(14)
C11 C10 C9 119.95(17)
C11 C10 H10 120.0
C9 C10 H10 120.0
C8 C9 C10 119.94(17)
C8 C9 H9 120.0
C10 C9 H9 120.0
C9 C8 C13 119.67(15)
C9 C8 N3 120.90(14)
C13 C8 N3 119.43(15)
O2 C7 N5 127.42(15)
O2 C7 N3 128.69(15)
N5 C7 N3 103.89(13)
C11 C12 C13 119.63(17)
C11 C12 H12 120.2
C13 C12 H12 120.2
C8 C13 C12 119.95(17)
C8 C13 H13 120.0
C12 C13 H13 120.0
N4 C6 N5 112.93(15)
N4 C6 H6 123.5
N5 C6 H6 123.5

loop_
_geom_bond_atom_site_label_1
_geom_bond_atom_site_label_2
_geom_bond_distance
Cl1 C11 1.7444(16)
O2 C7 1.237(2)
N3 C7 1.367(2)
N3 N4 1.3833(19)
N3 C8 1.419(2)
N4 C6 1.288(2)
N5 C6 1.348(2)
N5 C7 1.359(2)
N5 H5 0.8600
C11 C10 1.352(3)
C11 C12 1.364(3)
C10 C9 1.385(3)
C10 H10 0.9300
C9 C8 1.369(2)
C9 H9 0.9300
C8 C13 1.375(2)
C12 C13 1.383(3)
C12 H12 0.9300
C13 H13 0.9300
C6 H6 0.9300

loop_
_geom_hbond_atom_site_label_D
_geom_hbond_atom_site_label_H
_geom_hbond_atom_site_label_A
_geom_hbond_site_symmetry_A
_geom_hbond_distance_DH
_geom_hbond_distance_HA
_geom_hbond_distance_DA
_geom_hbond_angle_DHA
_geom_hbond_publ_flag
N5 H5 O2 2_576 0.86 1.95 2.7924(18) 166 yes
C6 H6 O2 1_655 0.93 2.53 3.360(3) 149 yes
C9 H9 O2 . 0.93 2.29 2.933(2) 126 yes

loop_
_geom_torsion_atom_site_label_1
_geom_torsion_atom_site_label_2
_geom_torsion_atom_site_label_3
_geom_torsion_atom_site_label_4
_geom_torsion
C7 N3 N4 C6 0.28(18)
C8 N3 N4 C6 -177.50(14)
C12 C11 C10 C9 -0.3(3)
Cl1 C11 C10 C9 -179.35(16)
C11 C10 C9 C8 -0.1(3)
C10 C9 C8 C13 1.1(3)
C10 C9 C8 N3 -179.50(17)
C7 N3 C8 C9 -2.1(3)
N4 N3 C8 C9 175.26(15)
C7 N3 C8 C13 177.37(16)
N4 N3 C8 C13 -5.3(2)
C6 N5 C7 O2 -179.98(18)
C6 N5 C7 N3 0.31(18)
N4 N3 C7 O2 179.93(18)
C8 N3 C7 O2 -2.6(3)
N4 N3 C7 N5 -0.37(18)
C8 N3 C7 N5 177.14(14)
C10 C11 C12 C13 -0.3(3)
Cl1 C11 C12 C13 178.82(16)
C9 C8 C13 C12 -1.6(3)
N3 C8 C13 C12 178.97(17)
C11 C12 C13 C8 1.2(3)
N3 N4 C6 N5 -0.1(2)
C7 N5 C6 N4 -0.2(2)
